data_4072488
loop_
_publ_author_name
'Wagler, J\"org'

_publ_contact_author
;Wagler, J\"org 
 Institut f\"ur Anorganische Chemie  
 Technische Universit\"at Bergakademie Freiberg
 Leipziger Str. 29 
 09596 Freiberg 
 Bundesrepublik Deutschland
;
_publ_section_title
;
 A Disilane with a Hypercoordinate Silicon Atom:&#x00A0; Coordination of
 an Imine Ligand versus Si&#x2212;Si Bond Splitting
;
_journal_issue 1
_journal_name_full Organometallics
_journal_page_first 155
_journal_paper_doi 10.1021/om060698a
_journal_volume 26
_journal_year 2007
_chemical_formula_moiety 'C36 H35 N3 O3 Si2'
_chemical_formula_sum 'C36 H35 N3 O3 Si2'
_chemical_formula_weight 613.85
_chemical_melting_point 457
_chemical_name_systematic
; 
 ? 
;
_space_group_IT_number 14
_symmetry_cell_setting monoclinic
_symmetry_space_group_name_Hall '-P 2yn'
_symmetry_space_group_name_H-M 'P 1 21/n 1'
_atom_sites_solution_hydrogens geom
_atom_sites_solution_primary direct
_atom_sites_solution_secondary difmap
_audit_creation_method SHELXL-97
_cell_angle_alpha 90.00
_cell_angle_beta 99.7480(10)
_cell_angle_gamma 90.00
_cell_formula_units_Z 4
_cell_length_a 12.5431(3)
_cell_length_b 8.8949(2)
_cell_length_c 29.0676(7)
_cell_measurement_reflns_used 6461
_cell_measurement_temperature 296(2)
_cell_measurement_theta_max 27.68
_cell_measurement_theta_min 2.40
_cell_volume 3196.24(13)
_computing_cell_refinement 'Bruker SMART'
_computing_data_collection 'Bruker SMART'
_computing_data_reduction 'Bruker SAINT'
_computing_molecular_graphics 'Ortep32 (Farugia)'
_computing_publication_material 'Shelx-97/ciftab(Sheldrick, 1997)'
_computing_structure_refinement 'SHELXL-97 (Sheldrick, 1997)'
_computing_structure_solution 'SHELXS-97 (Sheldrick, 1990)'
_diffrn_ambient_temperature 296(2)
_diffrn_measured_fraction_theta_full 0.999
_diffrn_measured_fraction_theta_max 0.999
_diffrn_measurement_device_type 'CCD area detector'
_diffrn_measurement_method 'phi and omega scans'
_diffrn_radiation_monochromator graphite
_diffrn_radiation_source 'fine-focus sealed tube'
_diffrn_radiation_type MoK\a
_diffrn_radiation_wavelength 0.71073
_diffrn_reflns_av_R_equivalents 0.0301
_diffrn_reflns_av_sigmaI/netI 0.0209
_diffrn_reflns_limit_h_max 16
_diffrn_reflns_limit_h_min -16
_diffrn_reflns_limit_k_max 10
_diffrn_reflns_limit_k_min -11
_diffrn_reflns_limit_l_max 37
_diffrn_reflns_limit_l_min -37
_diffrn_reflns_number 42007
_diffrn_reflns_theta_full 27.00
_diffrn_reflns_theta_max 27.00
_diffrn_reflns_theta_min 2.40
_exptl_absorpt_coefficient_mu 0.152
_exptl_absorpt_correction_T_max 0.9955
_exptl_absorpt_correction_T_min 0.9256
_exptl_absorpt_correction_type multi-scan
_exptl_absorpt_process_details SADABS
_exptl_crystal_colour red
_exptl_crystal_density_diffrn 1.276
_exptl_crystal_density_method 'not measured'
_exptl_crystal_description piece
_exptl_crystal_F_000 1296
_exptl_crystal_size_max 0.24
_exptl_crystal_size_mid 0.20
_exptl_crystal_size_min 0.03
_refine_diff_density_max 0.292
_refine_diff_density_min -0.202
_refine_diff_density_rms 0.047
_refine_ls_extinction_method none
_refine_ls_goodness_of_fit_ref 1.076
_refine_ls_hydrogen_treatment constr
_refine_ls_matrix_type full
_refine_ls_number_parameters 400
_refine_ls_number_reflns 6968
_refine_ls_number_restraints 6
_refine_ls_restrained_S_all 1.075
_refine_ls_R_factor_all 0.0564
_refine_ls_R_factor_gt 0.0393
_refine_ls_shift/su_max 0.001
_refine_ls_shift/su_mean 0.000
_refine_ls_structure_factor_coef Fsqd
_refine_ls_weighting_details 'calc w=1/[\s^2^(Fo^2^)+(0.0671P)^2^+0.2826P] where P=(Fo^2^+2Fc^2^)/3'
_refine_ls_weighting_scheme calc
_refine_ls_wR_factor_gt 0.1089
_refine_ls_wR_factor_ref 0.1171
_reflns_number_gt 5346
_reflns_number_total 6968
_reflns_threshold_expression >2sigma(I)
_cod_data_source_file om060698asi20060802_101330.cif
_cod_data_source_block compound_4
_cod_depositor_comments
;
The following automatic conversions were performed:

'_chemical_melting_point' value '457 K' was changed to '457' - the
value should be numeric and without a unit designator.

Automatic conversion script
Id: cif_fix_values 1715 2011-07-08 13:25:40Z adriana 
;
_cod_original_sg_symbol_Hall -P2yn
_cod_original_sg_symbol_H-M P21/n
_cod_database_code 4072488

loop_
_symmetry_equiv_pos_as_xyz
'x, y, z'
'-x+1/2, y+1/2, -z+1/2'
'-x, -y, -z'
'x-1/2, -y-1/2, z-1/2'

loop_
_atom_site_label
_atom_site_type_symbol
_atom_site_fract_x
_atom_site_fract_y
_atom_site_fract_z
_atom_site_U_iso_or_equiv
_atom_site_adp_type
_atom_site_occupancy
_atom_site_symmetry_multiplicity
_atom_site_calc_flag
_atom_site_refinement_flags
Si1 Si 0.95443(3) 1.17807(4) 0.111065(14) 0.03553(11) Uani 1 1 d .
Si2 Si 1.04773(3) 1.09531(5) 0.183744(15) 0.04394(13) Uani 1 1 d .
O1 O 1.06031(8) 1.12103(11) 0.08074(4) 0.0397(2) Uani 1 1 d .
O2 O 1.32082(9) 0.73722(15) 0.07189(5) 0.0671(4) Uani 1 1 d .
O3 O 0.83792(8) 1.21047(12) 0.13891(4) 0.0432(3) Uani 1 1 d .
N1 N 0.86071(9) 1.04456(13) 0.07325(4) 0.0350(3) Uani 1 1 d .
N2 N 1.02814(11) 0.90359(16) 0.19319(5) 0.0505(3) Uani 1 1 d .
N3 N 1.18617(11) 1.07048(18) 0.18507(5) 0.0554(4) Uani 1 1 d .
C1 C 1.08357(11) 0.97902(16) 0.07255(5) 0.0374(3) Uani 1 1 d .
C2 C 1.19216(12) 0.93763(18) 0.07632(6) 0.0438(4) Uani 1 1 d .
H2 H 1.2465 1.0085 0.0848 0.053 Uiso 1 1 calc R
C3 C 1.21827(13) 0.79140(19) 0.06742(6) 0.0498(4) Uani 1 1 d .
C4 C 1.13710(14) 0.6854(2) 0.05365(7) 0.0568(4) Uani 1 1 d .
H4 H 1.1553 0.5876 0.0467 0.068 Uiso 1 1 calc R
C5 C 1.03134(13) 0.72525(18) 0.05035(6) 0.0495(4) Uani 1 1 d .
H5 H 0.9780 0.6534 0.0414 0.059 Uiso 1 1 calc R
C6 C 1.00030(11) 0.87258(16) 0.06019(5) 0.0380(3) Uani 1 1 d .
C7 C 0.88816(11) 0.91259(15) 0.05781(5) 0.0358(3) Uani 1 1 d .
C8 C 0.80412(11) 0.79764(15) 0.04115(5) 0.0373(3) Uani 1 1 d .
C9 C 0.74461(13) 0.73831(18) 0.07302(6) 0.0479(4) Uani 1 1 d .
H9 H 0.7541 0.7751 0.1034 0.058 Uiso 1 1 calc R
C10 C 0.67138(14) 0.6245(2) 0.05940(8) 0.0618(5) Uani 1 1 d .
H10 H 0.6327 0.5830 0.0809 0.074 Uiso 1 1 calc R
C11 C 0.65522(14) 0.5719(2) 0.01425(8) 0.0644(5) Uani 1 1 d .
H11 H 0.6060 0.4947 0.0054 0.077 Uiso 1 1 calc R
C12 C 0.71148(13) 0.6329(2) -0.01762(7) 0.0553(4) Uani 1 1 d .
H12 H 0.6983 0.5996 -0.0484 0.066 Uiso 1 1 calc R
C13 C 0.78789(12) 0.74366(17) -0.00434(6) 0.0443(4) Uani 1 1 d .
H13 H 0.8282 0.7818 -0.0258 0.053 Uiso 1 1 calc R
C14 C 1.40822(15) 0.8340(3) 0.09082(9) 0.0773(6) Uani 1 1 d .
H14A H 1.4064 0.9228 0.0719 0.116 Uiso 1 1 calc R
H14B H 1.4756 0.7825 0.0911 0.116 Uiso 1 1 calc R
H14C H 1.4013 0.8617 0.1221 0.116 Uiso 1 1 calc R
C15 C 0.75210(11) 1.09621(15) 0.07109(5) 0.0367(3) Uani 1 1 d .
C16 C 0.66380(12) 1.07630(18) 0.03598(6) 0.0460(4) Uani 1 1 d .
H16 H 0.6695 1.0183 0.0099 0.055 Uiso 1 1 calc R
C17 C 0.56694(13) 1.1443(2) 0.04048(7) 0.0542(4) Uani 1 1 d .
H17 H 0.5071 1.1331 0.0170 0.065 Uiso 1 1 calc R
C18 C 0.55843(13) 1.2293(2) 0.07969(7) 0.0562(4) Uani 1 1 d .
H18 H 0.4920 1.2708 0.0829 0.067 Uiso 1 1 calc R
C19 C 0.64699(13) 1.25302(19) 0.11405(6) 0.0507(4) Uani 1 1 d .
H19 H 0.6410 1.3113 0.1400 0.061 Uiso 1 1 calc R
C20 C 0.74507(11) 1.18867(17) 0.10922(5) 0.0397(3) Uani 1 1 d .
C21 C 0.95349(14) 1.37117(17) 0.08595(6) 0.0499(4) Uani 1 1 d .
H21A H 1.0176 1.3857 0.0725 0.075 Uiso 1 1 calc R
H21B H 0.9516 1.4440 0.1102 0.075 Uiso 1 1 calc R
H21C H 0.8908 1.3831 0.0622 0.075 Uiso 1 1 calc R
C22 C 1.02150(16) 1.2172(2) 0.23285(7) 0.0622(5) Uani 1 1 d .
H22A H 1.0596 1.1780 0.2618 0.093 Uiso 1 1 calc R
H22B H 0.9453 1.2188 0.2337 0.093 Uiso 1 1 calc R
H22C H 1.0460 1.3175 0.2283 0.093 Uiso 1 1 calc R
C23 C 0.83877(14) 0.9028(2) 0.20079(7) 0.0589(5) Uani 1 1 d D
H23 H 0.8406 1.0070 0.2034 0.071 Uiso 1 1 calc R
C24 C 0.74412(17) 0.8271(2) 0.20369(8) 0.0755(6) Uani 1 1 d D
H24 H 0.6834 0.8808 0.2085 0.091 Uiso 1 1 calc R
C25 C 0.73854(19) 0.67335(19) 0.19953(8) 0.0815(7) Uani 1 1 d D
H25 H 0.6750 0.6225 0.2020 0.098 Uiso 1 1 calc R
C26 C 0.82847(19) 0.5960(2) 0.19167(8) 0.0786(6) Uani 1 1 d D
H26 H 0.8251 0.4921 0.1881 0.094 Uiso 1 1 calc R
C27 C 0.92376(17) 0.67012(19) 0.18893(7) 0.0656(5) Uani 1 1 d D
H27 H 0.9837 0.6153 0.1836 0.079 Uiso 1 1 calc R
C28 C 0.93182(14) 0.82593(15) 0.19400(6) 0.0511(4) Uani 1 1 d D
C29 C 1.12576(15) 0.8161(2) 0.18997(7) 0.0610(5) Uani 1 1 d .
H29A H 1.1217 0.7757 0.1587 0.073 Uiso 1 1 calc R
H29B H 1.1326 0.7330 0.2119 0.073 Uiso 1 1 calc R
C30 C 1.22180(15) 0.9201(2) 0.20132(7) 0.0661(5) Uani 1 1 d .
H30A H 1.2477 0.9213 0.2347 0.079 Uiso 1 1 calc R
H30B H 1.2801 0.8864 0.1858 0.079 Uiso 1 1 calc R
C31 C 1.26259(12) 1.1814(2) 0.18116(6) 0.0570(5) Uani 1 1 d D
C32 C 1.22938(15) 1.3230(2) 0.16363(7) 0.0672(5) Uani 1 1 d D
H32 H 1.1559 1.3429 0.1553 0.081 Uiso 1 1 calc R
C33 C 1.30333(17) 1.4344(3) 0.15844(8) 0.0805(7) Uani 1 1 d D
H33 H 1.2790 1.5275 0.1465 0.097 Uiso 1 1 calc R
C34 C 1.41252(16) 1.4087(3) 0.17084(8) 0.0941(9) Uani 1 1 d D
H34 H 1.4624 1.4830 0.1670 0.113 Uiso 1 1 calc R
C35 C 1.44632(17) 1.2708(4) 0.18906(8) 0.0955(9) Uani 1 1 d D
H35 H 1.5199 1.2533 0.1983 0.115 Uiso 1 1 calc R
C36 C 1.37365(13) 1.1574(3) 0.19393(7) 0.0747(6) Uani 1 1 d D
H36 H 1.3989 1.0646 0.2058 0.090 Uiso 1 1 calc R

loop_
_atom_site_aniso_label
_atom_site_aniso_U_11
_atom_site_aniso_U_22
_atom_site_aniso_U_33
_atom_site_aniso_U_23
_atom_site_aniso_U_13
_atom_site_aniso_U_12
Si1 0.0340(2) 0.0306(2) 0.0420(2) -0.00124(16) 0.00665(16) -0.00036(15)
Si2 0.0399(2) 0.0490(3) 0.0423(2) 0.00106(19) 0.00541(18) 0.00083(18)
O1 0.0368(5) 0.0317(5) 0.0528(6) -0.0009(4) 0.0139(4) -0.0014(4)
O2 0.0414(6) 0.0616(8) 0.1007(10) 0.0026(7) 0.0189(6) 0.0150(6)
O3 0.0380(5) 0.0459(6) 0.0462(6) -0.0085(5) 0.0086(4) 0.0018(5)
N1 0.0328(6) 0.0304(6) 0.0425(6) -0.0011(5) 0.0081(5) 0.0006(5)
N2 0.0537(8) 0.0502(9) 0.0485(8) 0.0064(6) 0.0113(6) 0.0077(6)
N3 0.0413(7) 0.0706(10) 0.0521(8) 0.0097(7) 0.0019(6) 0.0048(7)
C1 0.0395(7) 0.0338(8) 0.0409(7) 0.0044(6) 0.0130(6) 0.0025(6)
C2 0.0369(7) 0.0436(9) 0.0530(9) 0.0054(7) 0.0136(7) 0.0011(6)
C3 0.0402(8) 0.0505(10) 0.0617(10) 0.0081(8) 0.0172(7) 0.0121(7)
C4 0.0513(10) 0.0393(9) 0.0826(13) -0.0014(9) 0.0191(9) 0.0112(8)
C5 0.0471(9) 0.0330(8) 0.0697(11) -0.0021(7) 0.0134(8) 0.0030(7)
C6 0.0389(7) 0.0314(7) 0.0454(8) 0.0022(6) 0.0118(6) 0.0021(6)
C7 0.0390(7) 0.0308(7) 0.0387(7) 0.0024(6) 0.0098(6) 0.0008(6)
C8 0.0366(7) 0.0276(7) 0.0489(8) 0.0005(6) 0.0104(6) 0.0018(6)
C9 0.0499(9) 0.0411(9) 0.0554(9) 0.0020(7) 0.0163(7) -0.0036(7)
C10 0.0509(10) 0.0478(10) 0.0921(15) 0.0065(10) 0.0272(10) -0.0081(8)
C11 0.0441(9) 0.0445(10) 0.1029(16) -0.0142(10) 0.0078(10) -0.0076(8)
C12 0.0455(9) 0.0469(10) 0.0694(11) -0.0193(9) -0.0016(8) 0.0080(8)
C13 0.0438(8) 0.0385(8) 0.0513(9) -0.0031(7) 0.0105(7) 0.0058(7)
C14 0.0416(10) 0.0971(17) 0.0937(16) 0.0020(13) 0.0124(10) 0.0115(10)
C15 0.0319(7) 0.0310(8) 0.0478(8) 0.0003(6) 0.0082(6) -0.0007(6)
C16 0.0413(8) 0.0420(9) 0.0536(9) -0.0058(7) 0.0051(7) 0.0007(7)
C17 0.0345(8) 0.0537(10) 0.0708(12) -0.0055(9) -0.0013(7) 0.0021(7)
C18 0.0352(8) 0.0536(11) 0.0806(13) -0.0071(9) 0.0124(8) 0.0050(7)
C19 0.0419(8) 0.0495(10) 0.0633(10) -0.0087(8) 0.0165(7) 0.0046(7)
C20 0.0354(7) 0.0359(8) 0.0490(8) -0.0004(6) 0.0107(6) 0.0005(6)
C21 0.0545(9) 0.0338(8) 0.0622(10) 0.0016(7) 0.0124(8) 0.0024(7)
C22 0.0667(12) 0.0655(12) 0.0541(10) -0.0114(9) 0.0090(9) -0.0047(9)
C23 0.0657(11) 0.0504(11) 0.0646(11) -0.0023(8) 0.0224(9) -0.0071(9)
C24 0.0783(14) 0.0715(14) 0.0856(15) -0.0058(11) 0.0394(12) -0.0140(11)
C25 0.0963(17) 0.0705(15) 0.0841(15) 0.0001(12) 0.0338(13) -0.0313(13)
C26 0.1085(18) 0.0504(12) 0.0777(14) 0.0033(10) 0.0188(13) -0.0173(12)
C27 0.0874(14) 0.0497(11) 0.0601(11) 0.0025(9) 0.0138(10) 0.0047(10)
C28 0.0658(11) 0.0476(10) 0.0410(8) 0.0044(7) 0.0126(8) -0.0012(8)
C29 0.0686(12) 0.0616(12) 0.0555(10) 0.0194(9) 0.0179(9) 0.0231(10)
C30 0.0541(10) 0.0890(15) 0.0546(10) 0.0192(10) 0.0075(8) 0.0223(10)
C31 0.0422(9) 0.0890(14) 0.0393(8) -0.0050(9) 0.0051(7) -0.0056(9)
C32 0.0531(11) 0.0777(14) 0.0681(12) -0.0079(11) 0.0026(9) -0.0161(10)
C33 0.0798(15) 0.0910(16) 0.0725(14) -0.0196(12) 0.0177(11) -0.0344(12)
C34 0.0743(16) 0.137(3) 0.0768(16) -0.0328(16) 0.0287(13) -0.0490(16)
C35 0.0465(11) 0.180(3) 0.0627(13) -0.0237(17) 0.0167(10) -0.0256(16)
C36 0.0446(10) 0.129(2) 0.0501(10) -0.0053(11) 0.0084(8) -0.0009(11)

loop_
_atom_type_symbol
_atom_type_description
_atom_type_scat_dispersion_real
_atom_type_scat_dispersion_imag
_atom_type_scat_source
C C 0.0033 0.0016 'International Tables Vol C Tables 4.2.6.8 and 6.1.1.4'
H H 0.0000 0.0000 'International Tables Vol C Tables 4.2.6.8 and 6.1.1.4'
N N 0.0061 0.0033 'International Tables Vol C Tables 4.2.6.8 and 6.1.1.4'
O O 0.0106 0.0060 'International Tables Vol C Tables 4.2.6.8 and 6.1.1.4'
Si Si 0.0817 0.0704 'International Tables Vol C Tables 4.2.6.8 and 6.1.1.4'

loop_
_geom_angle_atom_site_label_1
_geom_angle_atom_site_label_2
_geom_angle_atom_site_label_3
_geom_angle
O1 Si1 O3 171.73(5)
O1 Si1 C21 91.39(6)
O3 Si1 C21 94.38(6)
O1 Si1 N1 88.61(5)
O3 Si1 N1 83.70(5)
C21 Si1 N1 112.91(7)
O1 Si1 Si2 93.20(4)
O3 Si1 Si2 87.99(4)
C21 Si1 Si2 127.49(6)
N1 Si1 Si2 119.47(4)
N3 Si2 N2 92.22(7)
N3 Si2 C22 111.14(8)
N2 Si2 C22 113.47(8)
N3 Si2 Si1 113.66(5)
N2 Si2 Si1 112.57(5)
C22 Si2 Si1 112.32(7)
C1 O1 Si1 124.26(9)
C3 O2 C14 118.37(15)
C20 O3 Si1 111.61(9)
C7 N1 C15 124.84(12)
C7 N1 Si1 125.71(10)
C15 N1 Si1 108.56(9)
C28 N2 C29 118.22(14)
C28 N2 Si2 129.02(11)
C29 N2 Si2 111.44(12)
C31 N3 C30 119.80(14)
C31 N3 Si2 127.17(12)
C30 N3 Si2 111.80(12)
O1 C1 C2 118.53(13)
O1 C1 C6 120.59(12)
C2 C1 C6 120.88(13)
C3 C2 C1 119.60(15)
C3 C2 H2 120.2
C1 C2 H2 120.2
O2 C3 C2 124.65(16)
O2 C3 C4 114.86(15)
C2 C3 C4 120.47(14)
C5 C4 C3 119.94(16)
C5 C4 H4 120.0
C3 C4 H4 120.0
C4 C5 C6 121.82(16)
C4 C5 H5 119.1
C6 C5 H5 119.1
C5 C6 C1 117.23(13)
C5 C6 C7 121.36(13)
C1 C6 C7 121.41(13)
N1 C7 C6 120.72(13)
N1 C7 C8 120.59(12)
C6 C7 C8 118.51(12)
C9 C8 C13 119.67(14)
C9 C8 C7 118.35(14)
C13 C8 C7 121.90(13)
C10 C9 C8 119.65(16)
C10 C9 H9 120.2
C8 C9 H9 120.2
C11 C10 C9 120.45(17)
C11 C10 H10 119.8
C9 C10 H10 119.8
C12 C11 C10 120.10(17)
C12 C11 H11 119.9
C10 C11 H11 119.9
C11 C12 C13 120.40(17)
C11 C12 H12 119.8
C13 C12 H12 119.8
C12 C13 C8 119.66(15)
C12 C13 H13 120.2
C8 C13 H13 120.2
O2 C14 H14A 109.5
O2 C14 H14B 109.5
H14A C14 H14B 109.5
O2 C14 H14C 109.5
H14A C14 H14C 109.5
H14B C14 H14C 109.5
C16 C15 C20 120.72(13)
C16 C15 N1 128.97(13)
C20 C15 N1 110.04(12)
C17 C16 C15 118.69(15)
C17 C16 H16 120.7
C15 C16 H16 120.7
C16 C17 C18 120.48(16)
C16 C17 H17 119.8
C18 C17 H17 119.8
C19 C18 C17 120.95(15)
C19 C18 H18 119.5
C17 C18 H18 119.5
C18 C19 C20 118.93(16)
C18 C19 H19 120.5
C20 C19 H19 120.5
O3 C20 C19 124.36(14)
O3 C20 C15 115.58(12)
C19 C20 C15 120.06(14)
Si1 C21 H21A 109.5
Si1 C21 H21B 109.5
H21A C21 H21B 109.5
Si1 C21 H21C 109.5
H21A C21 H21C 109.5
H21B C21 H21C 109.5
Si2 C22 H22A 109.5
Si2 C22 H22B 109.5
H22A C22 H22B 109.5
Si2 C22 H22C 109.5
H22A C22 H22C 109.5
H22B C22 H22C 109.5
C24 C23 C28 121.24(17)
C24 C23 H23 119.4
C28 C23 H23 119.4
C25 C24 C23 120.80(19)
C25 C24 H24 119.6
C23 C24 H24 119.6
C26 C25 C24 118.8(2)
C26 C25 H25 120.6
C24 C25 H25 120.6
C25 C26 C27 120.99(19)
C25 C26 H26 119.5
C27 C26 H26 119.5
C26 C27 C28 121.10(18)
C26 C27 H27 119.5
C28 C27 H27 119.5
N2 C28 C23 120.48(13)
N2 C28 C27 122.50(14)
C23 C28 C27 117.01(18)
N2 C29 C30 107.74(16)
N2 C29 H29A 110.2
C30 C29 H29A 110.2
N2 C29 H29B 110.2
C30 C29 H29B 110.2
H29A C29 H29B 108.5
N3 C30 C29 107.49(14)
N3 C30 H30A 110.2
C29 C30 H30A 110.2
N3 C30 H30B 110.2
C29 C30 H30B 110.2
H30A C30 H30B 108.5
N3 C31 C32 120.13(13)
N3 C31 C36 122.63(16)
C32 C31 C36 117.24(19)
C33 C32 C31 121.47(19)
C33 C32 H32 119.3
C31 C32 H32 119.3
C34 C33 C32 120.6(2)
C34 C33 H33 119.7
C32 C33 H33 119.7
C35 C34 C33 118.5(2)
C35 C34 H34 120.7
C33 C34 H34 120.7
C34 C35 C36 121.6(2)
C34 C35 H35 119.2
C36 C35 H35 119.2
C35 C36 C31 120.5(2)
C35 C36 H36 119.8
C31 C36 H36 119.8

loop_
_geom_bond_atom_site_label_1
_geom_bond_atom_site_label_2
_geom_bond_distance
Si1 O1 1.7874(10)
Si1 O3 1.8094(10)
Si1 C21 1.8656(16)
Si1 N1 1.8875(12)
Si1 Si2 2.3532(6)
Si2 N3 1.7444(14)
Si2 N2 1.7513(15)
Si2 C22 1.8653(18)
O1 C1 1.3270(17)
O2 C3 1.3590(18)
O2 C14 1.429(2)
O3 C20 1.3411(18)
N1 C7 1.3229(18)
N1 C15 1.4290(17)
N2 C28 1.395(2)
N2 C29 1.467(2)
N3 C31 1.394(2)
N3 C30 1.463(2)
C1 C2 1.397(2)
C1 C6 1.410(2)
C2 C3 1.377(2)
C2 H2 0.9300
C3 C4 1.396(3)
C4 C5 1.361(2)
C4 H4 0.9300
C5 C6 1.410(2)
C5 H5 0.9300
C6 C7 1.4412(19)
C7 C8 1.489(2)
C8 C9 1.388(2)
C8 C13 1.389(2)
C9 C10 1.380(2)
C9 H9 0.9300
C10 C11 1.375(3)
C10 H10 0.9300
C11 C12 1.368(3)
C11 H11 0.9300
C12 C13 1.383(2)
C12 H12 0.9300
C13 H13 0.9300
C14 H14A 0.9600
C14 H14B 0.9600
C14 H14C 0.9600
C15 C16 1.384(2)
C15 C20 1.395(2)
C16 C17 1.383(2)
C16 H16 0.9300
C17 C18 1.386(3)
C17 H17 0.9300
C18 C19 1.378(2)
C18 H18 0.9300
C19 C20 1.385(2)
C19 H19 0.9300
C21 H21A 0.9600
C21 H21B 0.9600
C21 H21C 0.9600
C22 H22A 0.9600
C22 H22B 0.9600
C22 H22C 0.9600
C23 C24 1.380(2)
C23 C28 1.3953(17)
C23 H23 0.9300
C24 C25 1.3738(19)
C24 H24 0.9300
C25 C26 1.3729(19)
C25 H25 0.9300
C26 C27 1.379(2)
C26 H26 0.9300
C27 C28 1.3955(17)
C27 H27 0.9300
C29 C30 1.510(3)
C29 H29A 0.9700
C29 H29B 0.9700
C30 H30A 0.9700
C30 H30B 0.9700
C31 C32 1.3955(18)
C31 C36 1.3960(17)
C32 C33 1.383(2)
C32 H32 0.9300
C33 C34 1.375(2)
C33 H33 0.9300
C34 C35 1.374(2)
C34 H34 0.9300
C35 C36 1.382(2)
C35 H35 0.9300
C36 H36 0.9300

loop_
_geom_torsion_atom_site_label_1
_geom_torsion_atom_site_label_2
_geom_torsion_atom_site_label_3
_geom_torsion_atom_site_label_4
_geom_torsion
O1 Si1 Si2 N3 18.46(7)
O3 Si1 Si2 N3 -169.74(7)
C21 Si1 Si2 N3 -75.76(9)
N1 Si1 Si2 N3 108.66(7)
O1 Si1 Si2 N2 -84.72(6)
O3 Si1 Si2 N2 87.08(6)
C21 Si1 Si2 N2 -178.94(8)
N1 Si1 Si2 N2 5.48(7)
O1 Si1 Si2 C22 145.72(8)
O3 Si1 Si2 C22 -42.47(8)
C21 Si1 Si2 C22 51.50(10)
N1 Si1 Si2 C22 -124.07(8)
C21 Si1 O1 C1 -160.63(12)
N1 Si1 O1 C1 -47.75(12)
Si2 Si1 O1 C1 71.70(11)
C21 Si1 O3 C20 84.18(11)
N1 Si1 O3 C20 -28.43(10)
Si2 Si1 O3 C20 -148.37(10)
O1 Si1 N1 C7 35.27(12)
O3 Si1 N1 C7 -141.70(12)
C21 Si1 N1 C7 126.20(12)
Si2 Si1 N1 C7 -57.61(12)
O1 Si1 N1 C15 -155.13(9)
O3 Si1 N1 C15 27.90(9)
C21 Si1 N1 C15 -64.21(11)
Si2 Si1 N1 C15 111.98(8)
N3 Si2 N2 C28 -175.57(14)
C22 Si2 N2 C28 70.20(16)
Si1 Si2 N2 C28 -58.76(15)
N3 Si2 N2 C29 -9.08(13)
C22 Si2 N2 C29 -123.30(13)
Si1 Si2 N2 C29 107.74(11)
N2 Si2 N3 C31 -177.79(15)
C22 Si2 N3 C31 -61.54(16)
Si1 Si2 N3 C31 66.34(15)
N2 Si2 N3 C30 -10.57(13)
C22 Si2 N3 C30 105.68(14)
Si1 Si2 N3 C30 -126.44(12)
Si1 O1 C1 C2 -140.85(11)
Si1 O1 C1 C6 39.32(18)
O1 C1 C2 C3 -179.19(14)
C6 C1 C2 C3 0.6(2)
C14 O2 C3 C2 5.5(3)
C14 O2 C3 C4 -173.14(18)
C1 C2 C3 O2 -177.12(15)
C1 C2 C3 C4 1.5(3)
O2 C3 C4 C5 176.68(16)
C2 C3 C4 C5 -2.0(3)
C3 C4 C5 C6 0.5(3)
C4 C5 C6 C1 1.6(2)
C4 C5 C6 C7 -178.30(16)
O1 C1 C6 C5 177.70(14)
C2 C1 C6 C5 -2.1(2)
O1 C1 C6 C7 -2.4(2)
C2 C1 C6 C7 177.75(13)
C15 N1 C7 C6 177.98(13)
Si1 N1 C7 C6 -14.06(19)
C15 N1 C7 C8 -7.0(2)
Si1 N1 C7 C8 161.01(10)
C5 C6 C7 N1 170.60(14)
C1 C6 C7 N1 -9.3(2)
C5 C6 C7 C8 -4.6(2)
C1 C6 C7 C8 175.55(13)
N1 C7 C8 C9 -64.11(19)
C6 C7 C8 C9 111.07(16)
N1 C7 C8 C13 119.16(16)
C6 C7 C8 C13 -65.66(19)
C13 C8 C9 C10 1.2(2)
C7 C8 C9 C10 -175.64(15)
C8 C9 C10 C11 -1.5(3)
C9 C10 C11 C12 -0.3(3)
C10 C11 C12 C13 2.5(3)
C11 C12 C13 C8 -2.8(2)
C9 C8 C13 C12 0.9(2)
C7 C8 C13 C12 177.63(14)
C7 N1 C15 C16 -38.2(2)
Si1 N1 C15 C16 152.06(14)
C7 N1 C15 C20 147.74(14)
Si1 N1 C15 C20 -21.97(14)
C20 C15 C16 C17 -2.9(2)
N1 C15 C16 C17 -176.42(15)
C15 C16 C17 C18 -0.8(3)
C16 C17 C18 C19 2.7(3)
C17 C18 C19 C20 -0.9(3)
Si1 O3 C20 C19 -156.08(13)
Si1 O3 C20 C15 22.84(16)
C18 C19 C20 O3 176.13(15)
C18 C19 C20 C15 -2.7(2)
C16 C15 C20 O3 -174.23(14)
N1 C15 C20 O3 0.38(18)
C16 C15 C20 C19 4.7(2)
N1 C15 C20 C19 179.35(14)
C28 C23 C24 C25 -0.6(3)
C23 C24 C25 C26 -1.0(4)
C24 C25 C26 C27 1.4(4)
C25 C26 C27 C28 -0.1(3)
C29 N2 C28 C23 174.84(16)
Si2 N2 C28 C23 -19.4(2)
C29 N2 C28 C27 -4.1(2)
Si2 N2 C28 C27 161.61(14)
C24 C23 C28 N2 -177.18(18)
C24 C23 C28 C27 1.8(3)
C26 C27 C28 N2 177.49(18)
C26 C27 C28 C23 -1.5(3)
C28 N2 C29 C30 -166.57(14)
Si2 N2 C29 C30 25.31(17)
C31 N3 C30 C29 -165.30(15)
Si2 N3 C30 C29 26.42(18)
N2 C29 C30 N3 -32.24(19)
C30 N3 C31 C32 177.02(17)
Si2 N3 C31 C32 -16.7(2)
C30 N3 C31 C36 -2.6(3)
Si2 N3 C31 C36 163.75(14)
N3 C31 C32 C33 -178.65(18)
C36 C31 C32 C33 1.0(3)
C31 C32 C33 C34 -0.5(3)
C32 C33 C34 C35 -0.9(3)
C33 C34 C35 C36 1.8(4)
C34 C35 C36 C31 -1.3(3)
N3 C31 C36 C35 179.50(18)
C32 C31 C36 C35 -0.1(3)
